data_7109201
loop_
_publ_author_name
'Agnes Kozma'
'Jekaterina Petuskova'
'Christian W. Lehmann'
'Manuel Alcarazo'

_publ_section_title
;
 Synthesis, structure and reactivity of cyclopropenyl-1-ylidene stabilized
 S(II), Se(II) and Te(II) mono- and dications
;
_journal_name_full Chem.Commun.
_journal_page_first 4145
_journal_paper_doi 10.1039/c2cc36225b
_journal_volume 49
_journal_year 2013
_chemical_compound_source dichloromethane,diethylether
_chemical_formula_moiety 'C78 H95.5 N4 P2 Pd2 S2, 2(C H2 Cl2), 2(B F4)'
_chemical_formula_sum 'C80 H99.5 B2 Cl4 F8 N4 P2 Pd2 S2'
_chemical_formula_weight 1771.42
_chemical_name_systematic
;
?
;
_space_group_crystal_system monoclinic
_space_group_IT_number 14
_space_group_name_Hall '-P 2ybc'
_space_group_name_H-M_alt 'P 1 21/c 1'
_symmetry_cell_setting orthorhombic
_symmetry_Int_Tables_number 14
_symmetry_space_group_name_Hall '-P 2ybc'
_symmetry_space_group_name_H-M 'P 1 21/c 1'
_atom_sites_solution_hydrogens geom
_atom_sites_solution_primary direct
_atom_sites_solution_secondary difmap
_audit_block_code KOZ-KA-024-06
_audit_creation_date 2011-12-19
_audit_creation_method
;
Olex2 1.1
(compiled 2011.11.01 svn.r2039, GUI svn.r3906)
;
_cell_angle_alpha 90.00
_cell_angle_beta 100.800(3)
_cell_angle_gamma 90.00
_cell_formula_units_Z 4
_cell_length_a 20.585(3)
_cell_length_b 14.897(2)
_cell_length_c 27.925(4)
_cell_measurement_reflns_used 8495
_cell_measurement_temperature 100
_cell_measurement_theta_max 30.7693
_cell_measurement_theta_min 2.3768
_cell_volume 8412(2)
_computing_cell_refinement 'SAINT software (Bruker AXS, 2004)'
_computing_data_collection 'APEX2 (Bruker AXS, 2008)'
_computing_data_reduction 'SAINT software (Bruker AXS, 2004)'
_computing_molecular_graphics 'DIAMOND (Crystal Impact GbR, 2005)'
_computing_publication_material
;
O. V. Dolomanov, L. J. Bourhis, R. J. Gildea, J. A. K. Howard and H. Puschmann,
OLEX2: a complete structure solution, refinement and analysis program.
J. Appl. Cryst. (2009). 42, 339-341.
;
_computing_structure_refinement 'SHELXL-97 (G. M. Sheldrick, 2008)'
_computing_structure_solution 'SHELXS-97 (G. M. Sheldrick, 2008)'
_diffrn_ambient_temperature 100
_diffrn_detector_area_resol_mean 66.67
_diffrn_measured_fraction_theta_full 1.000
_diffrn_measured_fraction_theta_max 0.999
_diffrn_measurement_device_type 'Bruker-AXS Kappa Mach3 APEX-II'
_diffrn_measurement_method 'CCD \f- and \w-scans'
_diffrn_radiation_monochromator 'Incoatec Helios mirrors'
_diffrn_radiation_source '0.2 x 2mm^2^ focus rotating anode'
_diffrn_radiation_type Mo-K\a
_diffrn_radiation_wavelength 0.71073
_diffrn_reflns_av_R_equivalents 0.0486
_diffrn_reflns_av_unetI/netI 0.0300
_diffrn_reflns_limit_h_max 28
_diffrn_reflns_limit_h_min -28
_diffrn_reflns_limit_k_max 20
_diffrn_reflns_limit_k_min -20
_diffrn_reflns_limit_l_max 38
_diffrn_reflns_limit_l_min -38
_diffrn_reflns_number 154609
_diffrn_reflns_theta_full 27.50
_diffrn_reflns_theta_max 29.57
_diffrn_reflns_theta_min 1.48
_diffrn_source_current 30.0
_diffrn_source_power 1.5
_diffrn_source_voltage 50.0
_exptl_absorpt_coefficient_mu 0.704
_exptl_absorpt_correction_T_max 0.94073
_exptl_absorpt_correction_T_min 0.84588
_exptl_absorpt_correction_type gaussian
_exptl_absorpt_process_details 'SADABS (Bruker AXS, 2008)'
_exptl_crystal_colour yellow
_exptl_crystal_density_diffrn 1.399
_exptl_crystal_description prism
_exptl_crystal_F_000 3646
_exptl_crystal_size_max 0.24
_exptl_crystal_size_mid 0.19
_exptl_crystal_size_min 0.11
_refine_diff_density_max 2.476
_refine_diff_density_min -2.399
_refine_diff_density_rms 0.108
_refine_ls_extinction_method none
_refine_ls_goodness_of_fit_ref 1.045
_refine_ls_hydrogen_treatment constr
_refine_ls_matrix_type full
_refine_ls_number_parameters 948
_refine_ls_number_reflns 23605
_refine_ls_number_restraints 0
_refine_ls_restrained_S_all 1.045
_refine_ls_R_factor_all 0.0538
_refine_ls_R_factor_gt 0.0421
_refine_ls_shift/su_max 0.002
_refine_ls_shift/su_mean 0.000
_refine_ls_structure_factor_coef Fsqd
_refine_ls_weighting_details 'calc w=1/[\s^2^(Fo^2^)+(0.0471P)^2^+22.4042P] where P=(Fo^2^+2Fc^2^)/3'
_refine_ls_weighting_scheme calc
_refine_ls_wR_factor_gt 0.1042
_refine_ls_wR_factor_ref 0.1153
_reflns_number_gt 19915
_reflns_number_total 23605
_reflns_threshold_expression >2sigma(I)
_cod_data_source_file c2cc36225b.txt
_cod_data_source_block 7645sadabs
_cod_original_sg_symbol_Hall '-p 2ybc'
_cod_original_sg_symbol_H-M 'P 21/c'
_cod_original_formula_sum 'C80 H99.50 B2 Cl4 F8 N4 P2 Pd2 S2'
_cod_database_code 7109201

loop_
_space_group_symop_id
_space_group_symop_operation_xyz
1 'x, y, z'
2 '-x, y+1/2, -z+1/2'
3 '-x, -y, -z'
4 'x, -y-1/2, z-1/2'

loop_
_atom_site_label
_atom_site_type_symbol
_atom_site_fract_x
_atom_site_fract_y
_atom_site_fract_z
_atom_site_U_iso_or_equiv
_atom_site_adp_type
_atom_site_occupancy
_atom_site_symmetry_multiplicity
_atom_site_calc_flag
_atom_site_refinement_flags
_atom_site_disorder_assembly
_atom_site_disorder_group
Pd1 Pd 0.298185(9) 0.207298(12) 0.387622(6) 0.01276(4) Uani 1 1 d . C .
Pd2 Pd 0.290394(8) 0.379535(12) 0.313408(6) 0.01178(4) Uani 1 1 d . . .
Cl1 Cl 0.13220(10) 0.68601(12) 0.57274(7) 0.0921(5) Uani 1 1 d . . .
Cl2 Cl 0.22919(6) 0.82659(7) 0.56631(4) 0.0531(2) Uani 1 1 d . . .
Cl3A Cl 0.17009(10) -0.10029(14) 0.22056(8) 0.0404(4) Uiso 0.50 1 d P A 1
Cl3B Cl 0.1864(2) -0.0799(3) 0.23396(15) 0.0929(11) Uiso 0.50 1 d P B 2
Cl4A Cl 0.12016(17) 0.0494(2) 0.16390(13) 0.0832(8) Uiso 0.50 1 d P A 1
Cl4B Cl 0.13844(19) 0.0826(3) 0.18574(15) 0.0922(10) Uiso 0.50 1 d P B 2
S1 S 0.36905(3) 0.26456(4) 0.33680(2) 0.01384(10) Uani 1 1 d . . .
S2 S 0.21826(3) 0.26119(4) 0.32241(2) 0.01497(11) Uani 1 1 d . . .
P1 P 0.37864(3) 0.12466(4) 0.43543(2) 0.01402(11) Uani 1 1 d . . .
P2 P 0.37311(3) 0.47579(4) 0.30189(2) 0.01285(11) Uani 1 1 d . . .
F1 F 0.29575(11) 0.57472(14) 0.54017(6) 0.0381(4) Uani 1 1 d . . .
F2 F 0.31569(12) 0.63363(13) 0.61673(7) 0.0408(5) Uani 1 1 d . . .
F3 F 0.28078(9) 0.48885(13) 0.60513(7) 0.0332(4) Uani 1 1 d . . .
F4 F 0.38410(10) 0.52736(14) 0.59529(8) 0.0390(4) Uani 1 1 d . . .
F5 F 0.01276(15) 0.22503(17) 0.09717(13) 0.0761(10) Uani 1 1 d . . .
F6 F -0.07390(14) 0.3019(3) 0.05669(13) 0.0894(12) Uani 1 1 d . . .
F7 F 0.02433(13) 0.37151(17) 0.08036(9) 0.0542(6) Uani 1 1 d . . .
F8 F -0.03731(11) 0.33125(14) 0.13529(9) 0.0443(5) Uani 1 1 d . . .
N1 N 0.14120(13) 0.07775(18) 0.44199(12) 0.0351(6) Uani 1 1 d . . .
N2 N 0.20610(12) 0.29008(18) 0.50192(8) 0.0241(5) Uani 1 1 d . C .
N3 N 0.17126(11) 0.59834(15) 0.34471(8) 0.0192(4) Uani 1 1 d . . .
N4 N 0.14146(11) 0.51217(15) 0.21574(8) 0.0187(4) Uani 1 1 d . . .
C1 C 0.23521(12) 0.18915(17) 0.43232(9) 0.0176(4) Uani 1 1 d . . .
C2 C 0.18217(13) 0.14636(19) 0.44633(10) 0.0213(5) Uani 1 1 d . C .
C3 C 0.20720(13) 0.22574(18) 0.46946(9) 0.0198(5) Uani 1 1 d . C .
C4 C 0.14202(15) 0.0059(2) 0.40527(14) 0.0353(7) Uani 1 1 d . C .
H4 H 0.0983 -0.0224 0.3995 0.042 Uiso 1 1 calc R . .
C5 C 0.15291(19) 0.0433(2) 0.35680(14) 0.0429(9) Uani 1 1 d . . .
H5A H 0.1236 0.0931 0.3475 0.064 Uiso 1 1 calc R C .
H5B H 0.1441 -0.0026 0.3323 0.064 Uiso 1 1 calc R . .
H5C H 0.1979 0.0632 0.3599 0.064 Uiso 1 1 calc R . .
C6 C 0.19255(16) -0.0673(2) 0.42367(12) 0.0322(6) Uani 1 1 d . . .
H6A H 0.2364 -0.0435 0.4262 0.048 Uiso 1 1 calc R C .
H6B H 0.1866 -0.1167 0.4012 0.048 Uiso 1 1 calc R . .
H6C H 0.1863 -0.0876 0.4551 0.048 Uiso 1 1 calc R . .
C7A C 0.0951(3) 0.0804(4) 0.4822(2) 0.0197(10) Uiso 0.50 1 d P C 1
H7A H 0.0730 0.0242 0.4703 0.024 Uiso 0.50 1 calc PR C 1
C7B C 0.0890(3) 0.0612(5) 0.4671(3) 0.0326(14) Uiso 0.50 1 d P C 2
H7B H 0.1046 0.1100 0.4899 0.039 Uiso 0.50 1 calc PR C 2
C8A C 0.1238(3) 0.0449(5) 0.5197(2) 0.0320(13) Uiso 0.50 1 d P C 1
H8AA H 0.1069 0.0499 0.5482 0.038 Uiso 0.50 1 calc PR C 1
H8AB H 0.1626 0.0130 0.5197 0.038 Uiso 0.50 1 calc PR C 1
C8B C 0.0973(3) -0.0063(4) 0.5099(2) 0.0279(11) Uiso 0.50 1 d P C 2
H8BA H 0.0826 -0.0646 0.4977 0.042 Uiso 0.50 1 calc PR C 2
H8BB H 0.0715 0.0131 0.5333 0.042 Uiso 0.50 1 calc PR C 2
H8BC H 0.1431 -0.0095 0.5252 0.042 Uiso 0.50 1 calc PR C 2
C9A C 0.0372(3) 0.1357(5) 0.4581(2) 0.0296(13) Uiso 0.50 1 d P C 1
H9AA H 0.0519 0.1951 0.4522 0.044 Uiso 0.50 1 calc PR C 1
H9AB H 0.0052 0.1390 0.4790 0.044 Uiso 0.50 1 calc PR C 1
H9AC H 0.0174 0.1083 0.4277 0.044 Uiso 0.50 1 calc PR C 1
C9B C 0.0263(3) 0.1016(5) 0.4555(2) 0.0317(14) Uiso 0.50 1 d P C 2
H9BA H 0.0292 0.1553 0.4371 0.048 Uiso 0.50 1 calc PR C 2
H9BB H 0.0110 0.1163 0.4850 0.048 Uiso 0.50 1 calc PR C 2
H9BC H -0.0042 0.0607 0.4365 0.048 Uiso 0.50 1 calc PR C 2
C10 C 0.15103(14) 0.2946(2) 0.52980(10) 0.0268(6) Uani 1 1 d . . .
H10 H 0.1154 0.2521 0.5177 0.032 Uiso 1 1 calc R D 1
C11A C 0.1759(3) 0.2865(5) 0.5849(2) 0.0237(12) Uiso 0.50 1 d P E 1
H11A H 0.1993 0.2309 0.5919 0.036 Uiso 0.50 1 calc PR E 1
H11B H 0.1389 0.2879 0.6014 0.036 Uiso 0.50 1 calc PR E 1
H11C H 0.2050 0.3357 0.5960 0.036 Uiso 0.50 1 calc PR E 1
C11B C 0.1685(4) 0.2576(6) 0.5786(3) 0.0369(17) Uiso 0.50 1 d P E 2
H11D H 0.1861 0.1983 0.5769 0.055 Uiso 0.50 1 calc PR E 2
H11E H 0.1298 0.2549 0.5931 0.055 Uiso 0.50 1 calc PR E 2
H11F H 0.2011 0.2952 0.5980 0.055 Uiso 0.50 1 calc PR E 2
C12A C 0.1245(4) 0.3974(5) 0.5307(3) 0.0351(14) Uiso 0.50 1 d P E 1
H12A H 0.1574 0.4334 0.5509 0.053 Uiso 0.50 1 calc PR E 1
H12B H 0.0844 0.3983 0.5435 0.053 Uiso 0.50 1 calc PR E 1
H12C H 0.1161 0.4211 0.4981 0.053 Uiso 0.50 1 calc PR E 1
C12B C 0.1074(3) 0.3694(5) 0.5158(3) 0.0322(13) Uiso 0.50 1 d P E 2
H12D H 0.1312 0.4244 0.5240 0.048 Uiso 0.50 1 calc PR E 2
H12E H 0.0711 0.3663 0.5328 0.048 Uiso 0.50 1 calc PR E 2
H12F H 0.0910 0.3674 0.4813 0.048 Uiso 0.50 1 calc PR E 2
C13 C 0.26198(13) 0.35416(19) 0.51463(9) 0.0215(5) Uani 1 1 d . . .
H13 H 0.2459 0.4051 0.5313 0.026 Uiso 1 1 calc R E .
C14 C 0.31945(15) 0.3131(2) 0.54998(12) 0.0312(6) Uani 1 1 d . E .
H14A H 0.3044 0.2933 0.5788 0.047 Uiso 1 1 calc R . .
H14B H 0.3536 0.3573 0.5587 0.047 Uiso 1 1 calc R . .
H14C H 0.3366 0.2629 0.5348 0.047 Uiso 1 1 calc R . .
C15 C 0.2853(2) 0.3909(2) 0.47015(11) 0.0360(7) Uani 1 1 d . E .
H15A H 0.3078 0.3446 0.4558 0.054 Uiso 1 1 calc R . .
H15B H 0.3149 0.4402 0.4796 0.054 Uiso 1 1 calc R . .
H15C H 0.2478 0.4113 0.4468 0.054 Uiso 1 1 calc R . .
C16 C 0.37818(13) 0.10637(16) 0.50017(8) 0.0165(4) Uani 1 1 d . . .
C17 C 0.43169(13) 0.13111(18) 0.53596(9) 0.0191(5) Uani 1 1 d . . .
H17 H 0.4689 0.1567 0.5270 0.023 Uiso 1 1 calc R . .
C18 C 0.42994(14) 0.11785(18) 0.58517(9) 0.0221(5) Uani 1 1 d . . .
H18 H 0.4661 0.1339 0.6089 0.026 Uiso 1 1 calc R . .
C19 C 0.37437(15) 0.08085(19) 0.59865(9) 0.0247(5) Uani 1 1 d . . .
H19 H 0.3729 0.0730 0.6315 0.030 Uiso 1 1 calc R . .
C20 C 0.32067(14) 0.05537(19) 0.56311(9) 0.0231(5) Uani 1 1 d . . .
H20 H 0.2834 0.0303 0.5722 0.028 Uiso 1 1 calc R . .
C21 C 0.32271(13) 0.06733(17) 0.51409(9) 0.0192(5) Uani 1 1 d . . .
H21 H 0.2871 0.0493 0.4904 0.023 Uiso 1 1 calc R . .
C22 C 0.37567(12) 0.01127(17) 0.41030(9) 0.0165(4) Uani 1 1 d . . .
C23 C 0.35452(14) -0.00024(18) 0.36012(9) 0.0221(5) Uani 1 1 d . . .
H23 H 0.3411 0.0492 0.3404 0.027 Uiso 1 1 calc R . .
C24 C 0.35346(16) -0.0855(2) 0.33946(10) 0.0284(6) Uani 1 1 d . . .
H24 H 0.3403 -0.0927 0.3060 0.034 Uiso 1 1 calc R . .
C25 C 0.37204(15) -0.15997(19) 0.36901(11) 0.0268(6) Uani 1 1 d . . .
H25 H 0.3716 -0.2168 0.3552 0.032 Uiso 1 1 calc R . .
C26 C 0.39109(14) -0.14973(19) 0.41867(11) 0.0247(5) Uani 1 1 d . . .
H26 H 0.4022 -0.1998 0.4384 0.030 Uiso 1 1 calc R . .
C27 C 0.39381(13) -0.06406(18) 0.43952(10) 0.0204(5) Uani 1 1 d . . .
H27 H 0.4078 -0.0573 0.4730 0.024 Uiso 1 1 calc R . .
C28 C 0.46105(12) 0.16777(17) 0.43524(8) 0.0161(4) Uani 1 1 d . . .
C29 C 0.51405(13) 0.11167(18) 0.43121(9) 0.0205(5) Uani 1 1 d . . .
H29 H 0.5078 0.0500 0.4279 0.025 Uiso 1 1 calc R . .
C30 C 0.57651(14) 0.1487(2) 0.43227(10) 0.0261(6) Uani 1 1 d . . .
H30 H 0.6120 0.1114 0.4301 0.031 Uiso 1 1 calc R . .
C31 C 0.58611(14) 0.2405(2) 0.43650(10) 0.0259(6) Uani 1 1 d . . .
H31 H 0.6279 0.2645 0.4370 0.031 Uiso 1 1 calc R . .
C32 C 0.53347(14) 0.29701(19) 0.44003(9) 0.0228(5) Uani 1 1 d . . .
H32 H 0.5399 0.3587 0.4427 0.027 Uiso 1 1 calc R . .
C33 C 0.47126(13) 0.26083(18) 0.43956(9) 0.0185(5) Uani 1 1 d . . .
H33 H 0.4361 0.2985 0.4421 0.022 Uiso 1 1 calc R . .
C34 C 0.37094(12) 0.19484(17) 0.28517(8) 0.0161(4) Uani 1 1 d . . .
C35 C 0.42641(13) 0.13999(18) 0.28780(9) 0.0212(5) Uani 1 1 d . . .
H35 H 0.4592 0.1400 0.3157 0.025 Uiso 1 1 calc R . .
C36 C 0.43262(14) 0.0852(2) 0.24853(10) 0.0261(6) Uani 1 1 d . . .
H36 H 0.4693 0.0479 0.2506 0.031 Uiso 1 1 calc R . .
C37 C 0.38471(15) 0.0857(2) 0.20638(11) 0.0278(6) Uani 1 1 d . . .
H37 H 0.3893 0.0493 0.1802 0.033 Uiso 1 1 calc R . .
C38 C 0.32996(14) 0.1408(2) 0.20369(10) 0.0253(5) Uani 1 1 d . . .
H38 H 0.2979 0.1416 0.1754 0.030 Uiso 1 1 calc R . .
C39 C 0.32240(13) 0.19528(19) 0.24304(9) 0.0209(5) Uani 1 1 d . . .
H39 H 0.2852 0.2315 0.2411 0.025 Uiso 1 1 calc R . .
C41 C 0.21959(12) 0.47184(16) 0.29723(8) 0.0145(4) Uani 1 1 d . . .
C42 C 0.18211(12) 0.54250(17) 0.30979(9) 0.0159(4) Uani 1 1 d . . .
C43 C 0.17159(12) 0.51067(17) 0.26183(9) 0.0158(4) Uani 1 1 d . . .
C44 C 0.21083(14) 0.58702(18) 0.39446(9) 0.0215(5) Uani 1 1 d . . .
H44 H 0.2386 0.5337 0.3941 0.026 Uiso 1 1 calc R . .
C45 C 0.16643(17) 0.5705(2) 0.43180(10) 0.0300(6) Uani 1 1 d . . .
H45A H 0.1400 0.6228 0.4341 0.045 Uiso 1 1 calc R . .
H45B H 0.1934 0.5582 0.4631 0.045 Uiso 1 1 calc R . .
H45C H 0.1381 0.5201 0.4217 0.045 Uiso 1 1 calc R . .
C46 C 0.25656(16) 0.6664(2) 0.40940(11) 0.0299(6) Uani 1 1 d . . .
H46A H 0.2858 0.6733 0.3866 0.045 Uiso 1 1 calc R . .
H46B H 0.2820 0.6562 0.4414 0.045 Uiso 1 1 calc R . .
H46C H 0.2307 0.7200 0.4096 0.045 Uiso 1 1 calc R . .
C47 C 0.12023(13) 0.66985(18) 0.33587(10) 0.0217(5) Uani 1 1 d . . .
H47 H 0.1197 0.6980 0.3675 0.026 Uiso 1 1 calc R . .
C48 C 0.05138(14) 0.6298(2) 0.31864(11) 0.0282(6) Uani 1 1 d . . .
H48A H 0.0507 0.5969 0.2890 0.042 Uiso 1 1 calc R . .
H48B H 0.0193 0.6772 0.3129 0.042 Uiso 1 1 calc R . .
H48C H 0.0409 0.5901 0.3432 0.042 Uiso 1 1 calc R . .
C49 C 0.13909(14) 0.74332(19) 0.30286(10) 0.0240(5) Uani 1 1 d . . .
H49A H 0.1812 0.7683 0.3174 0.036 Uiso 1 1 calc R . .
H49B H 0.1061 0.7897 0.2988 0.036 Uiso 1 1 calc R . .
H49C H 0.1419 0.7182 0.2717 0.036 Uiso 1 1 calc R . .
C50 C 0.09092(13) 0.58032(19) 0.19710(10) 0.0225(5) Uani 1 1 d . . .
H50 H 0.0875 0.6207 0.2242 0.027 Uiso 1 1 calc R . .
C51 C 0.02360(14) 0.5374(2) 0.18083(12) 0.0320(6) Uani 1 1 d . . .
H51A H 0.0252 0.4971 0.1543 0.048 Uiso 1 1 calc R . .
H51B H -0.0087 0.5833 0.1704 0.048 Uiso 1 1 calc R . .
H51C H 0.0117 0.5047 0.2075 0.048 Uiso 1 1 calc R . .
C52 C 0.11227(16) 0.6370(2) 0.15723(11) 0.0301(6) Uani 1 1 d . . .
H52A H 0.1559 0.6601 0.1688 0.045 Uiso 1 1 calc R . .
H52B H 0.0820 0.6860 0.1490 0.045 Uiso 1 1 calc R . .
H52C H 0.1123 0.6005 0.1289 0.045 Uiso 1 1 calc R . .
C53 C 0.15661(12) 0.44196(18) 0.18153(9) 0.0189(5) Uani 1 1 d . . .
H53 H 0.1294 0.4546 0.1495 0.023 Uiso 1 1 calc R . .
C54 C 0.13727(15) 0.34931(19) 0.19691(10) 0.0243(5) Uani 1 1 d . . .
H54A H 0.1636 0.3343 0.2280 0.036 Uiso 1 1 calc R . .
H54B H 0.1446 0.3058 0.1731 0.036 Uiso 1 1 calc R . .
H54C H 0.0914 0.3493 0.1993 0.036 Uiso 1 1 calc R . .
C55 C 0.22870(14) 0.4467(2) 0.17587(10) 0.0258(6) Uani 1 1 d . . .
H55A H 0.2388 0.5066 0.1668 0.039 Uiso 1 1 calc R . .
H55B H 0.2360 0.4055 0.1510 0.039 Uiso 1 1 calc R . .
H55C H 0.2567 0.4311 0.2062 0.039 Uiso 1 1 calc R . .
C56 C 0.41422(12) 0.53001(17) 0.35762(8) 0.0155(4) Uani 1 1 d . . .
C57 C 0.40030(14) 0.50336(19) 0.40263(9) 0.0214(5) Uani 1 1 d . . .
H57 H 0.3691 0.4588 0.4042 0.026 Uiso 1 1 calc R . .
C58 C 0.43349(16) 0.5439(2) 0.44514(10) 0.0296(6) Uani 1 1 d . . .
H58 H 0.4240 0.5271 0.4751 0.035 Uiso 1 1 calc R . .
C59 C 0.48062(15) 0.6093(2) 0.44285(10) 0.0284(6) Uani 1 1 d . . .
H59 H 0.5032 0.6354 0.4714 0.034 Uiso 1 1 calc R . .
C60 C 0.49450(14) 0.63619(19) 0.39829(10) 0.0240(5) Uani 1 1 d . . .
H60 H 0.5262 0.6801 0.3970 0.029 Uiso 1 1 calc R . .
C61 C 0.46089(13) 0.59726(17) 0.35563(9) 0.0189(5) Uani 1 1 d . . .
H61 H 0.4695 0.6160 0.3257 0.023 Uiso 1 1 calc R . .
C62 C 0.35201(12) 0.57057(16) 0.26060(8) 0.0154(4) Uani 1 1 d . . .
C63 C 0.31032(12) 0.63664(17) 0.27406(9) 0.0183(5) Uani 1 1 d . . .
H63 H 0.2966 0.6323 0.3039 0.022 Uiso 1 1 calc R . .
C64 C 0.28933(13) 0.70850(19) 0.24330(10) 0.0230(5) Uani 1 1 d . . .
H64 H 0.2619 0.7521 0.2527 0.028 Uiso 1 1 calc R . .
C65 C 0.30916(14) 0.71538(19) 0.19848(10) 0.0248(5) Uani 1 1 d . . .
H65 H 0.2939 0.7623 0.1774 0.030 Uiso 1 1 calc R . .
C66 C 0.35180(14) 0.65196(19) 0.18549(9) 0.0228(5) Uani 1 1 d . . .
H66 H 0.3662 0.6575 0.1560 0.027 Uiso 1 1 calc R . .
C67 C 0.37335(13) 0.57991(18) 0.21615(9) 0.0187(5) Uani 1 1 d . . .
H67 H 0.4021 0.5378 0.2070 0.022 Uiso 1 1 calc R . .
C68 C 0.43782(12) 0.41434(16) 0.27970(8) 0.0152(4) Uani 1 1 d . . .
C69 C 0.50091(12) 0.40373(17) 0.30772(9) 0.0178(4) Uani 1 1 d . . .
H69 H 0.5116 0.4313 0.3380 0.021 Uiso 1 1 calc R . .
C70 C 0.54791(13) 0.35202(19) 0.29050(10) 0.0216(5) Uani 1 1 d . . .
H70 H 0.5900 0.3455 0.3093 0.026 Uiso 1 1 calc R . .
C71 C 0.53218(14) 0.31000(19) 0.24529(10) 0.0230(5) Uani 1 1 d . . .
H71 H 0.5639 0.2762 0.2337 0.028 Uiso 1 1 calc R . .
C72 C 0.46908(14) 0.31860(18) 0.21754(9) 0.0209(5) Uani 1 1 d . . .
H72 H 0.4584 0.2901 0.1874 0.025 Uiso 1 1 calc R . .
C73 C 0.42180(13) 0.36970(17) 0.23468(9) 0.0180(5) Uani 1 1 d . . .
H73 H 0.3793 0.3744 0.2163 0.022 Uiso 1 1 calc R . .
C74 C 0.13824(12) 0.29271(17) 0.33160(9) 0.0190(5) Uani 1 1 d . . .
C75 C 0.08491(14) 0.2610(2) 0.29741(11) 0.0263(6) Uani 1 1 d . . .
H75 H 0.0922 0.2234 0.2724 0.032 Uiso 1 1 calc R . .
C76 C 0.02099(15) 0.2858(2) 0.30095(14) 0.0365(7) Uani 1 1 d . . .
H76 H -0.0145 0.2653 0.2779 0.044 Uiso 1 1 calc R . .
C77 C 0.00951(16) 0.3403(2) 0.33809(16) 0.0404(8) Uani 1 1 d . . .
H77 H -0.0335 0.3566 0.3401 0.048 Uiso 1 1 calc R . .
C78 C 0.06218(17) 0.3708(2) 0.37256(16) 0.0415(8) Uani 1 1 d . . .
H78 H 0.0544 0.4073 0.3979 0.050 Uiso 1 1 calc R . .
C79 C 0.12669(15) 0.3473(2) 0.36945(12) 0.0297(6) Uani 1 1 d . . .
H79 H 0.1619 0.3680 0.3926 0.036 Uiso 1 1 calc R . .
C98 C 0.1843(2) 0.7351(3) 0.53652(15) 0.0493(9) Uani 1 1 d . . .
H98A H 0.1577 0.7556 0.5061 0.059 Uiso 1 1 calc R . .
H98B H 0.2150 0.6902 0.5289 0.059 Uiso 1 1 calc R . .
C99A C 0.1932(5) -0.0071(7) 0.1886(4) 0.053(2) Uiso 0.50 1 d P A 1
H99A H 0.2226 0.0320 0.2105 0.063 Uiso 0.50 1 calc PR A 1
H99B H 0.2158 -0.0267 0.1629 0.063 Uiso 0.50 1 calc PR A 1
C99B C 0.1814(6) -0.0284(8) 0.1743(4) 0.062(3) Uiso 0.50 1 d P B 2
H99C H 0.1548 -0.0637 0.1487 0.074 Uiso 0.50 1 calc PR B 2
H99D H 0.2248 -0.0183 0.1666 0.074 Uiso 0.50 1 calc PR B 2
B1 B 0.31874(17) 0.5563(2) 0.58926(11) 0.0249(6) Uani 1 1 d . . .
B2 B -0.01818(18) 0.3068(3) 0.09222(16) 0.0352(8) Uani 1 1 d . . .

loop_
_atom_site_aniso_label
_atom_site_aniso_U_11
_atom_site_aniso_U_22
_atom_site_aniso_U_33
_atom_site_aniso_U_23
_atom_site_aniso_U_13
_atom_site_aniso_U_12
Pd1 0.01624(8) 0.01188(8) 0.01035(7) 0.00057(6) 0.00300(6) 0.00055(6)
Pd2 0.01460(8) 0.01143(8) 0.00938(7) 0.00014(6) 0.00239(6) 0.00008(6)
Cl1 0.1103(12) 0.0787(10) 0.1002(12) -0.0170(9) 0.0530(10) -0.0162(9)
Cl2 0.0581(6) 0.0442(5) 0.0516(5) -0.0041(4) -0.0034(4) 0.0105(4)
S1 0.0166(2) 0.0140(3) 0.0110(2) 0.00098(19) 0.00263(18) 0.0008(2)
S2 0.0158(2) 0.0139(3) 0.0149(2) 0.0013(2) 0.00186(19) -0.0007(2)
P1 0.0188(3) 0.0127(3) 0.0105(2) 0.0004(2) 0.0027(2) 0.0013(2)
P2 0.0156(3) 0.0130(3) 0.0098(2) 0.0003(2) 0.00230(19) -0.0003(2)
F1 0.0574(12) 0.0326(10) 0.0213(8) 0.0007(7) -0.0003(8) 0.0028(9)
F2 0.0631(13) 0.0286(10) 0.0317(10) -0.0126(8) 0.0111(9) -0.0025(9)
F3 0.0375(10) 0.0320(10) 0.0315(9) -0.0023(8) 0.0103(7) -0.0067(8)
F4 0.0323(10) 0.0376(11) 0.0472(11) 0.0063(9) 0.0073(8) 0.0016(8)
F5 0.0816(19) 0.0396(14) 0.127(3) 0.0246(15) 0.072(2) 0.0277(13)
F6 0.0445(15) 0.119(3) 0.093(2) -0.057(2) -0.0174(14) 0.0102(16)
F7 0.0677(16) 0.0526(14) 0.0456(13) 0.0126(11) 0.0191(11) -0.0220(12)
F8 0.0494(12) 0.0308(11) 0.0588(13) 0.0036(9) 0.0254(10) -0.0049(9)
N1 0.0269(12) 0.0215(12) 0.0616(18) 0.0099(12) 0.0201(12) 0.0005(10)
N2 0.0230(11) 0.0359(14) 0.0149(9) -0.0043(9) 0.0071(8) 0.0011(10)
N3 0.0243(10) 0.0174(10) 0.0165(9) -0.0026(8) 0.0054(8) 0.0026(8)
N4 0.0198(10) 0.0199(11) 0.0151(9) -0.0013(8) 0.0000(7) 0.0048(8)
C1 0.0214(11) 0.0163(11) 0.0157(10) 0.0020(9) 0.0048(8) 0.0014(9)
C2 0.0210(12) 0.0197(12) 0.0248(12) 0.0058(10) 0.0086(9) 0.0034(10)
C3 0.0217(11) 0.0221(12) 0.0159(10) 0.0061(9) 0.0043(9) 0.0047(10)
C4 0.0216(13) 0.0199(14) 0.061(2) 0.0055(14) -0.0019(13) -0.0056(11)
C5 0.048(2) 0.0253(16) 0.0450(19) 0.0037(14) -0.0178(15) -0.0115(14)
C6 0.0313(15) 0.0259(15) 0.0387(16) 0.0031(12) 0.0049(12) 0.0035(12)
C10 0.0260(13) 0.0366(16) 0.0207(12) -0.0062(11) 0.0119(10) -0.0024(12)
C13 0.0260(12) 0.0223(13) 0.0169(11) -0.0003(9) 0.0063(9) 0.0033(10)
C14 0.0258(14) 0.0261(15) 0.0389(16) 0.0036(12) -0.0010(12) 0.0019(11)
C15 0.064(2) 0.0253(15) 0.0219(13) -0.0008(11) 0.0152(14) -0.0108(15)
C16 0.0249(12) 0.0132(11) 0.0117(9) 0.0014(8) 0.0042(8) 0.0050(9)
C17 0.0234(12) 0.0185(12) 0.0150(10) 0.0004(9) 0.0028(9) 0.0034(9)
C18 0.0298(13) 0.0217(13) 0.0133(10) -0.0004(9) 0.0004(9) 0.0055(10)
C19 0.0393(15) 0.0235(13) 0.0121(10) 0.0027(9) 0.0073(10) 0.0045(11)
C20 0.0321(14) 0.0220(13) 0.0169(11) 0.0031(9) 0.0089(10) 0.0021(11)
C21 0.0256(12) 0.0176(12) 0.0148(10) 0.0015(9) 0.0046(9) 0.0021(9)
C22 0.0195(11) 0.0144(11) 0.0161(10) -0.0013(8) 0.0051(8) -0.0005(9)
C23 0.0343(14) 0.0169(12) 0.0154(11) -0.0007(9) 0.0052(10) -0.0028(10)
C24 0.0440(17) 0.0222(14) 0.0203(12) -0.0062(10) 0.0092(11) -0.0061(12)
C25 0.0340(15) 0.0150(12) 0.0334(14) -0.0058(11) 0.0113(12) -0.0046(11)
C26 0.0278(13) 0.0147(12) 0.0312(14) 0.0014(10) 0.0050(11) 0.0007(10)
C27 0.0236(12) 0.0163(12) 0.0208(11) 0.0011(9) 0.0030(9) 0.0022(9)
C28 0.0197(11) 0.0178(11) 0.0109(9) 0.0010(8) 0.0028(8) 0.0011(9)
C29 0.0254(12) 0.0180(12) 0.0196(11) 0.0053(9) 0.0078(9) 0.0045(10)
C30 0.0243(13) 0.0294(15) 0.0269(13) 0.0050(11) 0.0105(10) 0.0044(11)
C31 0.0225(12) 0.0316(15) 0.0239(13) 0.0039(11) 0.0052(10) -0.0027(11)
C32 0.0283(13) 0.0209(13) 0.0189(11) -0.0008(9) 0.0033(10) -0.0049(10)
C33 0.0233(12) 0.0177(12) 0.0138(10) -0.0007(9) 0.0019(8) 0.0002(9)
C34 0.0209(11) 0.0154(11) 0.0130(10) 0.0005(8) 0.0058(8) 0.0015(9)
C35 0.0241(12) 0.0212(13) 0.0186(11) 0.0005(9) 0.0050(9) 0.0040(10)
C36 0.0270(13) 0.0259(14) 0.0267(13) -0.0043(11) 0.0086(10) 0.0078(11)
C37 0.0324(14) 0.0281(15) 0.0249(13) -0.0100(11) 0.0106(11) 0.0004(12)
C38 0.0269(13) 0.0299(15) 0.0182(12) -0.0065(10) 0.0021(10) 0.0007(11)
C39 0.0221(12) 0.0232(13) 0.0170(11) -0.0019(9) 0.0029(9) 0.0037(10)
C41 0.0187(10) 0.0136(10) 0.0117(9) 0.0007(8) 0.0041(8) -0.0007(8)
C42 0.0173(10) 0.0153(11) 0.0156(10) 0.0006(8) 0.0045(8) -0.0012(9)
C43 0.0171(10) 0.0152(11) 0.0152(10) 0.0000(8) 0.0038(8) 0.0000(8)
C44 0.0324(13) 0.0186(12) 0.0139(10) -0.0017(9) 0.0053(9) 0.0009(10)
C45 0.0467(17) 0.0265(15) 0.0196(12) -0.0022(11) 0.0137(12) -0.0038(13)
C46 0.0380(16) 0.0282(15) 0.0228(13) -0.0029(11) 0.0039(11) -0.0059(12)
C47 0.0259(12) 0.0176(12) 0.0235(12) -0.0021(10) 0.0095(10) 0.0050(10)
C48 0.0257(13) 0.0276(15) 0.0333(15) -0.0021(12) 0.0111(11) 0.0017(11)
C49 0.0270(13) 0.0189(13) 0.0262(13) 0.0016(10) 0.0054(10) 0.0032(10)
C50 0.0218(12) 0.0235(13) 0.0203(11) 0.0010(10) -0.0012(9) 0.0060(10)
C51 0.0201(13) 0.0376(17) 0.0364(16) 0.0012(13) 0.0000(11) 0.0035(12)
C52 0.0328(15) 0.0269(15) 0.0282(14) 0.0079(12) -0.0002(11) 0.0022(12)
C53 0.0210(11) 0.0212(12) 0.0138(10) -0.0037(9) 0.0014(8) 0.0009(9)
C54 0.0317(14) 0.0220(13) 0.0180(11) -0.0022(10) 0.0016(10) -0.0024(11)
C55 0.0238(12) 0.0332(15) 0.0215(12) -0.0057(11) 0.0068(10) 0.0001(11)
C56 0.0177(10) 0.0151(11) 0.0131(10) -0.0013(8) 0.0015(8) 0.0021(9)
C57 0.0266(12) 0.0231(13) 0.0146(11) -0.0011(9) 0.0042(9) -0.0038(10)
C58 0.0385(16) 0.0362(16) 0.0126(11) -0.0030(11) 0.0010(10) -0.0043(13)
C59 0.0334(15) 0.0298(15) 0.0190(12) -0.0081(11) -0.0029(10) -0.0030(12)
C60 0.0249(13) 0.0196(13) 0.0257(13) -0.0039(10) -0.0001(10) -0.0032(10)
C61 0.0224(11) 0.0156(11) 0.0179(11) -0.0013(9) 0.0020(9) -0.0010(9)
C62 0.0177(10) 0.0144(11) 0.0133(10) 0.0019(8) 0.0007(8) -0.0026(8)
C63 0.0186(11) 0.0171(12) 0.0196(11) 0.0021(9) 0.0044(9) -0.0013(9)
C64 0.0191(11) 0.0193(12) 0.0304(13) 0.0055(10) 0.0038(10) -0.0005(10)
C65 0.0230(12) 0.0213(13) 0.0273(13) 0.0108(10) -0.0024(10) -0.0035(10)
C66 0.0277(13) 0.0247(13) 0.0153(11) 0.0056(10) 0.0024(9) -0.0059(10)
C67 0.0228(11) 0.0182(12) 0.0152(10) 0.0001(9) 0.0035(9) -0.0028(9)
C68 0.0183(10) 0.0144(11) 0.0135(10) 0.0019(8) 0.0050(8) -0.0002(8)
C69 0.0200(11) 0.0159(11) 0.0178(10) 0.0000(9) 0.0041(9) -0.0003(9)
C70 0.0181(11) 0.0208(12) 0.0261(12) 0.0013(10) 0.0049(9) 0.0019(10)
C71 0.0256(13) 0.0205(13) 0.0259(13) 0.0012(10) 0.0122(10) 0.0034(10)
C72 0.0299(13) 0.0196(12) 0.0157(10) -0.0004(9) 0.0103(9) 0.0017(10)
C73 0.0214(11) 0.0192(12) 0.0138(10) 0.0013(9) 0.0042(8) 0.0013(9)
C74 0.0178(11) 0.0173(12) 0.0226(11) 0.0053(9) 0.0054(9) -0.0009(9)
C75 0.0223(13) 0.0276(14) 0.0284(13) 0.0033(11) 0.0030(10) -0.0032(11)
C76 0.0188(13) 0.0402(19) 0.0484(19) 0.0045(15) 0.0010(12) -0.0043(12)
C77 0.0206(14) 0.0313(17) 0.072(3) 0.0002(16) 0.0158(15) 0.0004(12)
C78 0.0315(16) 0.0315(17) 0.066(2) -0.0152(16) 0.0213(16) 0.0009(13)
C79 0.0231(13) 0.0240(14) 0.0435(17) -0.0079(12) 0.0096(12) -0.0019(11)
C98 0.059(2) 0.048(2) 0.0389(19) -0.0051(17) 0.0026(17) 0.0106(19)
B1 0.0316(16) 0.0221(15) 0.0206(13) -0.0020(11) 0.0035(11) 0.0001(12)
B2 0.0266(16) 0.0250(17) 0.055(2) 0.0030(16) 0.0098(15) -0.0006(13)

loop_
_atom_type_symbol
_atom_type_description
_atom_type_scat_dispersion_real
_atom_type_scat_dispersion_imag
_atom_type_scat_source
C C 0.0033 0.0016 'International Tables Vol C Tables 4.2.6.8 and 6.1.1.4'
H H 0.0000 0.0000 'International Tables Vol C Tables 4.2.6.8 and 6.1.1.4'
B B 0.0013 0.0007 'International Tables Vol C Tables 4.2.6.8 and 6.1.1.4'
Cl Cl 0.1484 0.1585 'International Tables Vol C Tables 4.2.6.8 and 6.1.1.4'
F F 0.0171 0.0103 'International Tables Vol C Tables 4.2.6.8 and 6.1.1.4'
N N 0.0061 0.0033 'International Tables Vol C Tables 4.2.6.8 and 6.1.1.4'
P P 0.1023 0.0942 'International Tables Vol C Tables 4.2.6.8 and 6.1.1.4'
Pd Pd -0.9988 1.0072 'International Tables Vol C Tables 4.2.6.8 and 6.1.1.4'
S S 0.1246 0.1234 'International Tables Vol C Tables 4.2.6.8 and 6.1.1.4'

loop_
_exptl_crystal_face_index_h
_exptl_crystal_face_index_k
_exptl_crystal_face_index_l
_exptl_crystal_face_perp_dist
1.00 0.00 0.00 0.0550
-1.00 0.00 0.00 0.0550
-1.00 0.00 2.00 0.1000
1.00 0.00 -2.00 0.0900
1.00 0.00 3.00 0.0700
0.00 -1.00 -1.00 0.1200
0.00 1.00 1.00 0.1200
-1.00 0.00 -1.00 0.0800

loop_
_geom_angle_atom_site_label_1
_geom_angle_atom_site_label_2
_geom_angle_atom_site_label_3
_geom_angle
S2 Pd1 S1 80.44(2)
P1 Pd1 S1 94.79(2)
P1 Pd1 S2 164.00(2)
C1 Pd1 S1 166.81(8)
C1 Pd1 S2 95.11(7)
C1 Pd1 P1 92.67(7)
S2 Pd2 S1 80.82(2)
P2 Pd2 S1 90.21(2)
P2 Pd2 S2 170.01(2)
C41 Pd2 S1 175.32(7)
C41 Pd2 S2 95.28(7)
C41 Pd2 P2 93.86(7)
Pd2 S1 Pd1 87.69(2)
C34 S1 Pd1 112.50(8)
C34 S1 Pd2 108.43(8)
Pd2 S2 Pd1 88.55(2)
C74 S2 Pd1 120.70(9)
C74 S2 Pd2 116.03(9)
C16 P1 Pd1 121.37(8)
C22 P1 Pd1 107.81(8)
C22 P1 C16 103.64(11)
C28 P1 Pd1 112.55(8)
C28 P1 C16 103.50(11)
C28 P1 C22 106.87(11)
C56 P2 Pd2 113.38(8)
C56 P2 C62 102.42(11)
C56 P2 C68 105.22(11)
C62 P2 Pd2 118.53(8)
C68 P2 Pd2 110.09(8)
C68 P2 C62 106.09(11)
C2 N1 C4 122.2(3)
C2 N1 C7A 111.7(3)
C2 N1 C7B 128.6(4)
C4 N1 C7A 126.0(3)
C7B N1 C4 109.0(4)
C7B N1 C7A 17.9(3)
C3 N2 C10 120.2(2)
C3 N2 C13 121.2(2)
C13 N2 C10 118.4(2)
C42 N3 C44 118.5(2)
C42 N3 C47 122.5(2)
C44 N3 C47 119.0(2)
C43 N4 C50 121.8(2)
C43 N4 C53 119.8(2)
C50 N4 C53 118.4(2)
C2 C1 Pd1 152.5(2)
C2 C1 C3 60.62(19)
C3 C1 Pd1 146.1(2)
N1 C2 C1 149.1(3)
N1 C2 C3 150.9(3)
C1 C2 C3 59.92(18)
N2 C3 C1 149.2(3)
N2 C3 C2 151.3(3)
C1 C3 C2 59.46(18)
N1 C4 C5 112.0(3)
N1 C4 C6 112.2(3)
C5 C4 C6 110.9(3)
C8A C7A N1 109.5(5)
C8A C7A C9A 147.0(6)
C9A C7A N1 103.0(4)
N1 C7B C8B 120.9(5)
C9B C7B N1 124.2(6)
C9B C7B C8B 114.9(6)
N2 C10 C11A 112.1(3)
N2 C10 C12A 109.9(3)
C11A C10 C12A 96.3(4)
C11B C10 N2 113.2(4)
C11B C10 C11A 18.2(4)
C11B C10 C12A 111.6(5)
C12B C10 N2 113.0(3)
C12B C10 C11A 114.1(4)
C12B C10 C11B 125.5(5)
C12B C10 C12A 23.2(3)
N2 C13 C14 111.7(2)
N2 C13 C15 112.7(2)
C15 C13 C14 110.5(3)
C17 C16 P1 121.35(19)
C17 C16 C21 119.2(2)
C21 C16 P1 119.45(19)
C16 C17 C18 120.5(2)
C19 C18 C17 120.0(2)
C18 C19 C20 120.1(2)
C21 C20 C19 120.1(3)
C20 C21 C16 120.3(2)
C23 C22 P1 118.71(19)
C27 C22 P1 122.20(19)
C27 C22 C23 119.1(2)
C24 C23 C22 120.3(3)
C25 C24 C23 120.0(3)
C26 C25 C24 120.2(3)
C25 C26 C27 120.1(3)
C22 C27 C26 120.3(2)
C29 C28 P1 122.3(2)
C29 C28 C33 119.4(2)
C33 C28 P1 118.30(19)
C30 C29 C28 119.5(3)
C31 C30 C29 120.6(3)
C30 C31 C32 120.3(3)
C33 C32 C31 119.6(3)
C32 C33 C28 120.5(2)
C35 C34 S1 116.13(19)
C39 C34 S1 123.99(19)
C39 C34 C35 119.8(2)
C36 C35 C34 119.8(2)
C37 C36 C35 120.7(3)
C38 C37 C36 119.4(3)
C37 C38 C39 120.7(3)
C34 C39 C38 119.6(2)
C42 C41 Pd2 152.02(18)
C43 C41 Pd2 147.43(18)
C43 C41 C42 60.54(17)
N3 C42 C41 146.7(2)
N3 C42 C43 153.6(2)
C41 C42 C43 59.65(17)
N4 C43 C41 147.6(2)
N4 C43 C42 152.6(2)
C41 C43 C42 59.80(17)
N3 C44 C45 111.3(2)
N3 C44 C46 111.8(2)
C46 C44 C45 110.9(2)
N3 C47 C48 111.0(2)
N3 C47 C49 111.3(2)
C49 C47 C48 114.5(2)
N4 C50 C51 111.1(2)
N4 C50 C52 110.9(2)
C51 C50 C52 112.7(2)
N4 C53 C54 111.1(2)
N4 C53 C55 111.1(2)
C54 C53 C55 112.6(2)
C57 C56 P2 120.21(19)
C61 C56 P2 119.92(18)
C61 C56 C57 119.9(2)
C58 C57 C56 119.5(3)
C59 C58 C57 120.2(3)
C58 C59 C60 120.6(3)
C59 C60 C61 119.7(3)
C60 C61 C56 120.1(2)
C63 C62 P2 117.33(18)
C67 C62 P2 124.12(19)
C67 C62 C63 118.5(2)
C64 C63 C62 120.6(2)
C63 C64 C65 120.2(3)
C66 C65 C64 119.5(2)
C65 C66 C67 120.7(2)
C66 C67 C62 120.3(2)
C69 C68 P2 122.06(18)
C69 C68 C73 119.1(2)
C73 C68 P2 118.62(18)
C70 C69 C68 120.3(2)
C69 C70 C71 120.3(2)
C72 C71 C70 119.9(2)
C71 C72 C73 120.1(2)
C72 C73 C68 120.3(2)
C75 C74 S2 116.3(2)
C79 C74 S2 124.1(2)
C79 C74 C75 119.6(3)
C76 C75 C74 119.7(3)
C77 C76 C75 120.8(3)
C76 C77 C78 119.8(3)
C77 C78 C79 120.4(3)
C74 C79 C78 119.8(3)
Cl1 C98 Cl2 111.8(2)
Cl4A C99A Cl3A 106.6(5)
Cl3B C99B Cl4B 99.2(6)
F1 B1 F2 109.7(3)
F1 B1 F3 110.4(3)
F1 B1 F4 108.8(3)
F2 B1 F3 109.6(2)
F2 B1 F4 109.4(3)
F4 B1 F3 109.0(3)
F5 B2 F6 109.6(4)
F5 B2 F7 109.9(3)
F5 B2 F8 110.5(3)
F6 B2 F7 110.2(4)
F6 B2 F8 107.9(3)
F8 B2 F7 108.7(3)

loop_
_geom_bond_atom_site_label_1
_geom_bond_atom_site_label_2
_geom_bond_distance
Pd1 S1 2.3761(6)
Pd1 S2 2.3547(6)
Pd1 P1 2.2829(7)
Pd1 C1 1.979(2)
Pd2 S1 2.3635(6)
Pd2 S2 2.3485(7)
Pd2 P2 2.2943(7)
Pd2 C41 1.993(2)
Cl1 C98 1.764(5)
Cl2 C98 1.765(4)
Cl3A C99A 1.763(11)
Cl3B C99B 1.818(12)
Cl4A C99A 1.748(11)
Cl4B C99B 1.929(12)
S1 C34 1.783(2)
S2 C74 1.777(3)
P1 C16 1.830(2)
P1 C22 1.826(3)
P1 C28 1.815(3)
P2 C56 1.816(2)
P2 C62 1.823(2)
P2 C68 1.818(2)
F1 B1 1.391(4)
F2 B1 1.393(4)
F3 B1 1.395(4)
F4 B1 1.392(4)
F5 B2 1.369(4)
F6 B2 1.371(5)
F7 B2 1.383(4)
F8 B2 1.383(5)
N1 C2 1.316(4)
N1 C4 1.484(5)
N1 C7A 1.601(6)
N1 C7B 1.411(7)
N2 C3 1.322(4)
N2 C10 1.492(3)
N2 C13 1.486(4)
N3 C42 1.332(3)
N3 C44 1.482(3)
N3 C47 1.484(3)
N4 C43 1.320(3)
N4 C50 1.477(3)
N4 C53 1.488(3)
C1 C2 1.383(3)
C1 C3 1.389(3)
C2 C3 1.399(4)
C4 C5 1.519(5)
C4 C6 1.528(4)
C7A C8A 1.222(9)
C7A C9A 1.499(9)
C7B C8B 1.546(9)
C7B C9B 1.407(10)
C10 C11A 1.533(7)
C10 C11B 1.452(8)
C10 C12A 1.627(8)
C10 C12B 1.438(7)
C13 C14 1.520(4)
C13 C15 1.515(4)
C16 C17 1.391(4)
C16 C21 1.400(4)
C17 C18 1.395(3)
C18 C19 1.384(4)
C19 C20 1.393(4)
C20 C21 1.389(3)
C22 C23 1.398(3)
C22 C27 1.397(3)
C23 C24 1.394(4)
C24 C25 1.392(4)
C25 C26 1.377(4)
C26 C27 1.400(4)
C28 C29 1.395(3)
C28 C33 1.404(4)
C29 C30 1.394(4)
C30 C31 1.384(4)
C31 C32 1.390(4)
C32 C33 1.387(4)
C34 C35 1.395(3)
C34 C39 1.394(3)
C35 C36 1.392(4)
C36 C37 1.387(4)
C37 C38 1.385(4)
C38 C39 1.398(4)
C41 C42 1.388(3)
C41 C43 1.386(3)
C42 C43 1.399(3)
C44 C45 1.530(4)
C44 C46 1.521(4)
C47 C48 1.530(4)
C47 C49 1.527(4)
C50 C51 1.516(4)
C50 C52 1.526(4)
C53 C54 1.521(4)
C53 C55 1.523(4)
C56 C57 1.398(3)
C56 C61 1.396(3)
C57 C58 1.392(4)
C58 C59 1.384(4)
C59 C60 1.387(4)
C60 C61 1.388(4)
C62 C63 1.403(3)
C62 C67 1.399(3)
C63 C64 1.390(4)
C64 C65 1.391(4)
C65 C66 1.383(4)
C66 C67 1.393(4)
C68 C69 1.394(3)
C68 C73 1.406(3)
C69 C70 1.391(3)
C70 C71 1.392(4)
C71 C72 1.388(4)
C72 C73 1.390(3)
C74 C75 1.395(4)
C74 C79 1.389(4)
C75 C76 1.388(4)
C76 C77 1.372(5)
C77 C78 1.385(5)
C78 C79 1.392(4)
